data_1547844
loop_
_publ_author_name
'Sakiyama, Hiroshi'
'Sudo, Reiji'
'Abiko, Takaaki'
'Yoshioka, Daisuke'
'Mitsuhashi, Ryoji'
'Omote, Masataka'
'Mikuriya, Masahiro'
'Yoshitake, Megumi'
'Koikawa, Masayuki'

_publ_section_title
;
 Magneto-structural correlation of hexakis-dmso cobalt( <scp>ii</scp> )
 complex
;
_journal_issue 46
_journal_name_full 'Dalton Transactions'
_journal_page_first 16306
_journal_page_last 16314
_journal_paper_doi 10.1039/C7DT03269B
_journal_volume 46
_journal_year 2017
_chemical_formula_moiety 'C12 H36 Co O6 S6, 2(C24 H20 B)'
_chemical_formula_sum 'C60 H76 B2 Co O6 S6'
_chemical_formula_weight 1166.11
_chemical_name_systematic '[Co(dmso)6](BPh4)2'
_space_group_crystal_system triclinic
_space_group_IT_number 2
_space_group_name_Hall '-P 1'
_space_group_name_H-M_alt 'P -1'
_symmetry_space_group_name_Hall '-P 1'
_symmetry_space_group_name_H-M 'P -1'
_atom_sites_solution_hydrogens geom
_audit_creation_method SHELXL-2014/7
_audit_update_record
;
2017-09-04 deposited with the CCDC.
2017-10-31 downloaded from the CCDC.
;
_cell_angle_alpha 62.0810(10)
_cell_angle_beta 62.8030(10)
_cell_angle_gamma 89.8700(10)
_cell_formula_units_Z 1
_cell_length_a 12.7254(10)
_cell_length_b 12.9133(11)
_cell_length_c 12.9402(10)
_cell_measurement_reflns_used 1768
_cell_measurement_temperature 298(2)
_cell_measurement_theta_max 20.55
_cell_measurement_theta_min 2.97
_cell_volume 1609.4(2)
_computing_cell_refinement 'Bruker SAINT'
_computing_data_collection 'Bruker APEX2'
_computing_data_reduction 'Bruker SAINT'
_computing_molecular_graphics 'Yadokari-XG 2009 (Wakita,Nemoto et al., 2009)'
_computing_publication_material 'SHELXL-2014/7 (Sheldrick, 2014)'
_computing_structure_refinement 'SHELXL-2014/7 (Sheldrick, 2014)'
_computing_structure_solution 'SHELXT 2014/5 (Sheldrick, 2014)'
_diffrn_ambient_temperature 298(2)
_diffrn_measured_fraction_theta_full 0.996
_diffrn_measured_fraction_theta_max 0.920
_diffrn_measurement_device_type 'Bruker APEX CCD'
_diffrn_measurement_method '\f and \w scans'
_diffrn_radiation_type MoK\a
_diffrn_radiation_wavelength 0.71073
_diffrn_reflns_av_R_equivalents 0.0173
_diffrn_reflns_av_unetI/netI 0.0458
_diffrn_reflns_Laue_measured_fraction_full 0.996
_diffrn_reflns_Laue_measured_fraction_max 0.920
_diffrn_reflns_limit_h_max 13
_diffrn_reflns_limit_h_min -17
_diffrn_reflns_limit_k_max 17
_diffrn_reflns_limit_k_min -15
_diffrn_reflns_limit_l_max 16
_diffrn_reflns_limit_l_min -16
_diffrn_reflns_number 10714
_diffrn_reflns_point_group_measured_fraction_full 0.996
_diffrn_reflns_point_group_measured_fraction_max 0.920
_diffrn_reflns_theta_full 25.242
_diffrn_reflns_theta_max 28.549
_diffrn_reflns_theta_min 1.853
_diffrn_source 'fine-focus sealed tube'
_exptl_absorpt_coefficient_mu 0.506
_exptl_absorpt_correction_T_max 0.897
_exptl_absorpt_correction_T_min 0.888
_exptl_absorpt_correction_type multi-scan
_exptl_absorpt_process_details SADABS
_exptl_crystal_colour 'pale red'
_exptl_crystal_density_diffrn 1.203
_exptl_crystal_description prism
_exptl_crystal_F_000 617
_exptl_crystal_size_max 0.240
_exptl_crystal_size_mid 0.220
_exptl_crystal_size_min 0.220
_refine_diff_density_max 0.400
_refine_diff_density_min -0.218
_refine_diff_density_rms 0.042
_refine_ls_extinction_method none
_refine_ls_goodness_of_fit_ref 0.949
_refine_ls_hydrogen_treatment constr
_refine_ls_matrix_type full
_refine_ls_number_parameters 424
_refine_ls_number_reflns 7544
_refine_ls_number_restraints 15
_refine_ls_restrained_S_all 0.958
_refine_ls_R_factor_all 0.1048
_refine_ls_R_factor_gt 0.0570
_refine_ls_shift/su_max 0.025
_refine_ls_shift/su_mean 0.001
_refine_ls_structure_factor_coef Fsqd
_refine_ls_weighting_details 'w=1/[\s^2^(Fo^2^)+(0.1000P)^2^] where P=(Fo^2^+2Fc^2^)/3'
_refine_ls_weighting_scheme calc
_refine_ls_wR_factor_gt 0.1526
_refine_ls_wR_factor_ref 0.1830
_reflns_Friedel_coverage 0.000
_reflns_number_gt 4097
_reflns_number_total 7544
_reflns_threshold_expression 'I > 2\s(I)'
_cod_data_source_file c7dt03269b2.cif
_cod_data_source_block HS12161m_0m
_cod_database_code 1547844
_shelx_shelxl_version_number 2014/7
_shelx_space_group_comment
;
The symmetry employed for this shelxl refinement is uniquely defined
by the following loop, which should always be used as a source of
symmetry information in preference to the above space-group names.
They are only intended as comments.
;
_shelx_estimated_absorpt_t_min 0.888
_shelx_estimated_absorpt_t_max 0.897

loop_
_space_group_symop_operation_xyz
'x, y, z'
'-x, -y, -z'

loop_
_atom_site_label
_atom_site_type_symbol
_atom_site_fract_x
_atom_site_fract_y
_atom_site_fract_z
_atom_site_U_iso_or_equiv
_atom_site_adp_type
_atom_site_occupancy
_atom_site_site_symmetry_order
_atom_site_calc_flag
_atom_site_refinement_flags_posn
_atom_site_refinement_flags_adp
_atom_site_refinement_flags_occupancy
_atom_site_disorder_assembly
_atom_site_disorder_group
Co1 Co 0.5000 0.5000 1.0000 0.0660(2) Uani 1 2 d S . P A .
O1 O 0.61121(18) 0.58644(19) 0.78906(19) 0.0815(6) Uani 1 1 d . . . . .
S1 S 0.62972(19) 0.50990(17) 0.72118(16) 0.0809(8) Uani 0.766(11) 1 d D . P A 1
C1 C 0.5522(11) 0.5573(15) 0.6320(13) 0.189(6) Uani 0.766(11) 1 d D . P A 1
H1 H 0.5604 0.5130 0.5876 0.284 Uiso 0.766(11) 1 calc R U P A 1
H1A H 0.4670 0.5422 0.6946 0.284 Uiso 0.766(11) 1 calc R U P A 1
H1B H 0.5867 0.6428 0.5648 0.284 Uiso 0.766(11) 1 calc R U P A 1
C2 C 0.7770(7) 0.5931(14) 0.5752(10) 0.202(7) Uani 0.766(11) 1 d D . P A 1
H2 H 0.8003 0.5548 0.5228 0.303 Uiso 0.766(11) 1 calc R U P A 1
H2A H 0.7759 0.6747 0.5206 0.303 Uiso 0.766(11) 1 calc R U P A 1
H2B H 0.8350 0.5951 0.6027 0.303 Uiso 0.766(11) 1 calc R U P A 1
S1B S 0.6576(12) 0.576(3) 0.681(2) 0.220(7) Uani 0.234(11) 1 d D . P A 2
C1B C 0.791(3) 0.543(3) 0.613(4) 0.169(17) Uani 0.234(11) 1 d D . P A 2
H1C H 0.8033 0.5406 0.5357 0.253 Uiso 0.234(11) 1 calc R U P A 2
H1D H 0.8563 0.6051 0.5852 0.253 Uiso 0.234(11) 1 calc R U P A 2
H1E H 0.7885 0.4658 0.6803 0.253 Uiso 0.234(11) 1 calc R U P A 2
C2B C 0.5470(14) 0.538(2) 0.6493(18) 0.085(9) Uani 0.234(11) 1 d D . P A 2
H2C H 0.5866 0.5319 0.5699 0.128 Uiso 0.234(11) 1 calc R U P A 2
H2D H 0.4892 0.4619 0.7267 0.128 Uiso 0.234(11) 1 calc R U P A 2
H2E H 0.5047 0.6006 0.6342 0.128 Uiso 0.234(11) 1 calc R U P A 2
O2 O 0.5897(3) 0.3647(2) 1.0155(3) 0.1118(8) Uani 1 1 d . . . . .
S2 S 0.50912(14) 0.23083(10) 1.10938(13) 0.0781(6) Uani 0.663(4) 1 d D . P A 3
C3 C 0.521(2) 0.1760(17) 1.2540(17) 0.265(12) Uani 0.663(4) 1 d D . P A 3
H3 H 0.4737 0.0926 1.3187 0.398 Uiso 0.663(4) 1 calc R U P A 3
H3A H 0.6056 0.1813 1.2283 0.398 Uiso 0.663(4) 1 calc R U P A 3
H3B H 0.4910 0.2238 1.2944 0.398 Uiso 0.663(4) 1 calc R U P A 3
C4 C 0.5993(13) 0.1506(11) 1.0414(17) 0.202(9) Uani 0.663(4) 1 d D . P A 3
H4 H 0.5545 0.0665 1.0951 0.304 Uiso 0.663(4) 1 calc R U P A 3
H4A H 0.6191 0.1843 0.9490 0.304 Uiso 0.663(4) 1 calc R U P A 3
H4B H 0.6736 0.1572 1.0430 0.304 Uiso 0.663(4) 1 calc R U P A 3
S2B S 0.6115(4) 0.2421(3) 1.0759(4) 0.1216(17) Uani 0.337(4) 1 d D . P A 4
C3B C 0.5515(17) 0.1774(16) 1.014(3) 0.123(7) Uani 0.337(4) 1 d . . P A 4
H3C H 0.5587 0.0956 1.0443 0.184 Uiso 0.337(4) 1 calc R U P A 4
H3D H 0.4667 0.1766 1.0472 0.184 Uiso 0.337(4) 1 calc R U P A 4
H3E H 0.5966 0.2249 0.9157 0.184 Uiso 0.337(4) 1 calc R U P A 4
C4B C 0.488(3) 0.1771(15) 1.2523(15) 0.152(10) Uani 0.337(4) 1 d D . P A 4
H4C H 0.4896 0.0955 1.3069 0.227 Uiso 0.337(4) 1 calc R U P A 4
H4D H 0.5000 0.2255 1.2863 0.227 Uiso 0.337(4) 1 calc R U P A 4
H4E H 0.4110 0.1761 1.2569 0.227 Uiso 0.337(4) 1 calc R U P A 4
O3 O 0.63074(19) 0.5946(2) 1.0003(2) 0.1110(8) Uani 1 1 d . . . . .
S3 S 0.76654(9) 0.60503(10) 0.90306(10) 0.0812(4) Uani 0.759(3) 1 d D U P A 5
C5 C 0.8308(12) 0.7580(10) 0.8055(13) 0.204(6) Uani 0.759(3) 1 d D U P A 5
H5 H 0.9160 0.7753 0.7408 0.306 Uiso 0.759(3) 1 calc R U P A 5
H5A H 0.7893 0.7970 0.7577 0.306 Uiso 0.759(3) 1 calc R U P A 5
H5B H 0.8235 0.7882 0.8630 0.306 Uiso 0.759(3) 1 calc R U P A 5
C6 C 0.8399(11) 0.5844(11) 0.9937(13) 0.181(5) Uani 0.759(3) 1 d D U P A 5
H6 H 0.9244 0.5898 0.9390 0.271 Uiso 0.759(3) 1 calc R U P A 5
H6A H 0.8349 0.6463 1.0158 0.271 Uiso 0.759(3) 1 calc R U P A 5
H6B H 0.8007 0.5057 1.0763 0.271 Uiso 0.759(3) 1 calc R U P A 5
S3B S 0.7522(3) 0.6649(3) 0.9695(4) 0.0844(14) Uani 0.241(3) 1 d . . P A 6
C6B C 0.8274(19) 0.7509(17) 0.772(2) 0.064(4) Uani 0.241(3) 1 d . . P A 6
H6C H 0.9071 0.8025 0.7291 0.096 Uiso 0.241(3) 1 calc R U P A 6
H6D H 0.8352 0.6931 0.7440 0.096 Uiso 0.241(3) 1 calc R U P A 6
H6E H 0.7768 0.7997 0.7460 0.096 Uiso 0.241(3) 1 calc R U P A 6
C5B C 0.813(3) 0.5249(19) 1.016(3) 0.094(7) Uani 0.241(3) 1 d . . P A 6
H5C H 0.8913 0.5459 1.0042 0.140 Uiso 0.241(3) 1 calc R U P A 6
H5D H 0.7564 0.4624 1.1088 0.140 Uiso 0.241(3) 1 calc R U P A 6
H5E H 0.8214 0.4958 0.9569 0.140 Uiso 0.241(3) 1 calc R U P A 6
B1 B 0.7536(3) 0.2313(3) 0.5042(3) 0.0643(8) Uani 1 1 d . . . B 2
C7 C 0.8023(3) 0.3792(3) 0.3959(3) 0.0679(7) Uani 1 1 d . . . B 2
C8 C 0.9272(3) 0.4376(3) 0.3036(3) 0.0934(10) Uani 1 1 d . . . B 2
H8 H 0.9828 0.3906 0.3033 0.112 Uiso 1 1 calc R U . B 2
C9 C 0.9723(4) 0.5625(4) 0.2123(4) 0.1116(13) Uani 1 1 d . . . B 2
H9 H 1.0565 0.5974 0.1543 0.134 Uiso 1 1 calc R U . B 2
C10 C 0.8946(5) 0.6337(4) 0.2072(4) 0.1069(13) Uani 1 1 d . . . B 2
H10 H 0.9245 0.7174 0.1461 0.128 Uiso 1 1 calc R U . B 2
C11 C 0.7716(5) 0.5804(3) 0.2933(4) 0.1021(12) Uani 1 1 d . . . B 2
H11 H 0.7170 0.6281 0.2901 0.122 Uiso 1 1 calc R U . B 2
C12 C 0.7269(3) 0.4552(3) 0.3861(3) 0.0780(8) Uani 1 1 d . . . B 2
H12 H 0.6425 0.4216 0.4439 0.094 Uiso 1 1 calc R U . B 2
C13 C 0.7940(3) 0.1929(3) 0.6184(3) 0.0721(7) Uani 1 1 d . . . B 2
C14 C 0.8765(3) 0.2694(4) 0.6114(4) 0.0959(10) Uani 1 1 d . . . B 2
H14 H 0.9130 0.3491 0.5375 0.115 Uiso 1 1 calc R U . B 2
C15 C 0.9062(4) 0.2291(7) 0.7138(6) 0.1344(18) Uani 1 1 d . . . B 2
H15 H 0.9629 0.2824 0.7053 0.161 Uiso 1 1 calc R U . B 2
C16 C 0.8546(6) 0.1158(7) 0.8231(6) 0.139(2) Uani 1 1 d . . . B 2
H16 H 0.8740 0.0905 0.8908 0.166 Uiso 1 1 calc R U . B 2
C17 C 0.7732(5) 0.0382(5) 0.8330(4) 0.1222(15) Uani 1 1 d . . . B 2
H17 H 0.7370 -0.0410 0.9081 0.147 Uiso 1 1 calc R U . B 2
C18 C 0.7443(3) 0.0759(4) 0.7338(3) 0.0935(10) Uani 1 1 d . . . B 2
H18 H 0.6886 0.0204 0.7437 0.112 Uiso 1 1 calc R U . B 2
C19 C 0.6031(2) 0.1887(2) 0.5853(3) 0.0679(7) Uani 1 1 d . . . B 2
C20 C 0.5334(3) 0.2062(3) 0.6916(3) 0.0874(9) Uani 1 1 d . . . B 2
H20 H 0.5731 0.2384 0.7195 0.105 Uiso 1 1 calc R U . B 2
C21 C 0.4048(4) 0.1773(4) 0.7591(4) 0.1053(12) Uani 1 1 d . . . B 2
H21 H 0.3610 0.1907 0.8302 0.126 Uiso 1 1 calc R U . B 2
C22 C 0.3440(4) 0.1298(4) 0.7210(5) 0.1109(13) Uani 1 1 d . . . B 2
H22 H 0.2588 0.1105 0.7659 0.133 Uiso 1 1 calc R U . B 2
C23 C 0.4087(3) 0.1108(3) 0.6169(4) 0.1007(11) Uani 1 1 d . . . B 2
H23 H 0.3679 0.0778 0.5906 0.121 Uiso 1 1 calc R U . B 2
C24 C 0.5362(3) 0.1408(3) 0.5499(3) 0.0783(8) Uani 1 1 d . . . B 2
H24 H 0.5788 0.1284 0.4780 0.094 Uiso 1 1 calc R U . B 2
C25 C 0.8130(2) 0.1646(2) 0.4167(3) 0.0639(7) Uani 1 1 d . . . B 2
C26 C 0.8198(3) 0.2079(3) 0.2914(3) 0.0796(8) Uani 1 1 d . . . B 2
H26 H 0.7926 0.2762 0.2577 0.096 Uiso 1 1 calc R U . B 2
C27 C 0.8654(3) 0.1531(4) 0.2161(4) 0.0970(11) Uani 1 1 d . . . B 2
H27 H 0.8669 0.1844 0.1344 0.116 Uiso 1 1 calc R U . B 2
C28 C 0.9083(3) 0.0536(4) 0.2604(5) 0.0999(11) Uani 1 1 d . . . B 2
H28 H 0.9396 0.0174 0.2092 0.120 Uiso 1 1 calc R U . B 2
C29 C 0.9044(3) 0.0084(3) 0.3817(4) 0.0950(10) Uani 1 1 d . . . B 2
H29 H 0.9331 -0.0592 0.4136 0.114 Uiso 1 1 calc R U . B 2
C30 C 0.8575(3) 0.0637(3) 0.4570(3) 0.0763(8) Uani 1 1 d . . . B 2
H30 H 0.8559 0.0312 0.5390 0.092 Uiso 1 1 calc R U . B 2

loop_
_atom_site_aniso_label
_atom_site_aniso_U_11
_atom_site_aniso_U_22
_atom_site_aniso_U_33
_atom_site_aniso_U_23
_atom_site_aniso_U_13
_atom_site_aniso_U_12
Co1 0.0603(3) 0.0563(3) 0.0563(3) -0.0250(3) -0.0170(2) 0.0052(2)
O1 0.0834(13) 0.0781(13) 0.0586(11) -0.0331(10) -0.0222(10) 0.0097(10)
S1 0.0915(11) 0.0846(12) 0.0685(10) -0.0445(9) -0.0382(7) 0.0272(7)
C1 0.199(11) 0.302(15) 0.219(11) -0.188(11) -0.164(9) 0.147(10)
C2 0.066(4) 0.413(19) 0.164(7) -0.217(11) -0.018(4) 0.026(7)
S1B 0.153(7) 0.32(2) 0.222(12) -0.212(15) -0.052(9) 0.012(11)
C1B 0.14(2) 0.22(3) 0.33(5) -0.24(3) -0.15(3) 0.14(2)
C2B 0.052(9) 0.106(13) 0.067(10) -0.058(10) 0.004(8) -0.024(10)
O2 0.131(2) 0.0710(15) 0.0962(16) -0.0336(13) -0.0425(15) 0.0345(14)
S2 0.0757(11) 0.0590(7) 0.0835(9) -0.0315(6) -0.0358(7) 0.0222(6)
C3 0.49(3) 0.157(13) 0.245(19) -0.087(13) -0.28(2) 0.124(16)
C4 0.196(13) 0.094(6) 0.180(11) -0.075(6) 0.002(9) 0.070(7)
S2B 0.111(4) 0.098(2) 0.154(3) -0.065(2) -0.069(3) 0.0324(19)
C3B 0.098(11) 0.086(12) 0.153(14) -0.084(12) -0.021(10) 0.007(8)
C4B 0.24(2) 0.037(7) 0.085(11) -0.015(7) -0.039(12) 0.038(9)
O3 0.0669(13) 0.133(2) 0.0986(17) -0.0550(16) -0.0244(12) -0.0113(13)
S3 0.0614(6) 0.0943(8) 0.0737(7) -0.0449(6) -0.0240(5) -0.0008(5)
C5 0.109(7) 0.141(7) 0.218(12) -0.057(7) -0.019(8) -0.012(5)
C6 0.115(6) 0.312(15) 0.149(7) -0.133(10) -0.079(5) 0.037(10)
S3B 0.079(2) 0.086(2) 0.089(3) -0.047(2) -0.0423(19) 0.0163(17)
C6B 0.046(7) 0.057(8) 0.070(8) -0.035(7) -0.016(6) 0.002(6)
C5B 0.14(2) 0.097(12) 0.098(12) -0.060(11) -0.089(15) 0.053(13)
B1 0.0618(17) 0.0596(18) 0.0638(18) -0.0292(15) -0.0302(15) 0.0128(14)
C7 0.0776(18) 0.0638(17) 0.0636(16) -0.0361(14) -0.0347(14) 0.0125(14)
C8 0.085(2) 0.073(2) 0.092(2) -0.0412(19) -0.0260(18) 0.0009(16)
C9 0.110(3) 0.087(3) 0.093(3) -0.043(2) -0.025(2) -0.016(2)
C10 0.154(4) 0.069(2) 0.081(2) -0.031(2) -0.057(3) -0.001(3)
C11 0.159(4) 0.074(2) 0.094(2) -0.043(2) -0.081(3) 0.038(2)
C12 0.099(2) 0.0679(19) 0.0714(18) -0.0349(16) -0.0488(17) 0.0208(16)
C13 0.0683(17) 0.084(2) 0.0718(18) -0.0466(17) -0.0361(14) 0.0282(15)
C14 0.085(2) 0.133(3) 0.096(2) -0.074(2) -0.050(2) 0.033(2)
C15 0.110(3) 0.226(6) 0.150(4) -0.137(5) -0.086(3) 0.065(4)
C16 0.146(4) 0.232(7) 0.112(4) -0.117(4) -0.092(4) 0.120(5)
C17 0.141(4) 0.150(4) 0.087(3) -0.061(3) -0.068(3) 0.076(3)
C18 0.099(2) 0.102(3) 0.075(2) -0.041(2) -0.0474(19) 0.037(2)
C19 0.0663(16) 0.0553(16) 0.0622(15) -0.0225(13) -0.0276(13) 0.0194(12)
C20 0.083(2) 0.088(2) 0.078(2) -0.0384(18) -0.0367(17) 0.0304(17)
C21 0.090(3) 0.102(3) 0.079(2) -0.035(2) -0.025(2) 0.045(2)
C22 0.066(2) 0.091(3) 0.107(3) -0.022(2) -0.027(2) 0.0181(18)
C23 0.070(2) 0.087(2) 0.121(3) -0.042(2) -0.046(2) 0.0171(17)
C24 0.0676(18) 0.0697(18) 0.086(2) -0.0351(16) -0.0375(16) 0.0160(14)
C25 0.0498(14) 0.0636(16) 0.0674(16) -0.0326(14) -0.0243(12) 0.0069(12)
C26 0.0783(19) 0.083(2) 0.082(2) -0.0491(18) -0.0390(16) 0.0218(16)
C27 0.083(2) 0.122(3) 0.087(2) -0.065(2) -0.0347(18) 0.015(2)
C28 0.077(2) 0.115(3) 0.118(3) -0.081(3) -0.037(2) 0.020(2)
C29 0.074(2) 0.082(2) 0.127(3) -0.063(2) -0.042(2) 0.0222(16)
C30 0.0688(17) 0.0683(18) 0.0835(19) -0.0398(16) -0.0335(15) 0.0161(14)

loop_
_atom_type_symbol
_atom_type_description
_atom_type_scat_dispersion_real
_atom_type_scat_dispersion_imag
_atom_type_scat_source
C C 0.0033 0.0016 'International Tables Vol C Tables 4.2.6.8 and 6.1.1.4'
H H 0.0000 0.0000 'International Tables Vol C Tables 4.2.6.8 and 6.1.1.4'
B B 0.0013 0.0007 'International Tables Vol C Tables 4.2.6.8 and 6.1.1.4'
O O 0.0106 0.0060 'International Tables Vol C Tables 4.2.6.8 and 6.1.1.4'
S S 0.1246 0.1234 'International Tables Vol C Tables 4.2.6.8 and 6.1.1.4'
Co Co 0.3494 0.9721 'International Tables Vol C Tables 4.2.6.8 and 6.1.1.4'

loop_
_geom_angle_atom_site_label_1
_geom_angle_atom_site_label_2
_geom_angle_atom_site_label_3
_geom_angle
_geom_angle_site_symmetry_1
_geom_angle_site_symmetry_3
O2 Co1 O2 180.0 . 2_667
O2 Co1 O3 90.38(12) . 2_667
O2 Co1 O3 89.62(12) 2_667 2_667
O2 Co1 O3 89.62(12) . .
O2 Co1 O3 90.38(12) 2_667 .
O3 Co1 O3 180.0 2_667 .
O2 Co1 O1 92.11(9) . 2_667
O2 Co1 O1 87.89(9) 2_667 2_667
O3 Co1 O1 88.89(9) 2_667 2_667
O3 Co1 O1 91.11(9) . 2_667
O2 Co1 O1 87.89(9) . .
O2 Co1 O1 92.11(9) 2_667 .
O3 Co1 O1 91.11(9) 2_667 .
O3 Co1 O1 88.89(9) . .
O1 Co1 O1 180.00(13) 2_667 .
S1B O1 Co1 146.9(14) . .
S1 O1 Co1 118.94(13) . .
O1 S1 C1 105.6(5) . .
O1 S1 C2 100.8(4) . .
C1 S1 C2 95.0(7) . .
S1 C1 H1 109.5 . .
S1 C1 H1A 109.5 . .
H1 C1 H1A 109.5 . .
S1 C1 H1B 109.5 . .
H1 C1 H1B 109.5 . .
H1A C1 H1B 109.5 . .
S1 C2 H2 109.5 . .
S1 C2 H2A 109.5 . .
H2 C2 H2A 109.5 . .
S1 C2 H2B 109.5 . .
H2 C2 H2B 109.5 . .
H2A C2 H2B 109.5 . .
O1 S1B C1B 125.6(18) . .
O1 S1B C2B 113.8(10) . .
C1B S1B C2B 116.4(16) . .
S1B C1B H1C 109.5 . .
S1B C1B H1D 109.5 . .
H1C C1B H1D 109.5 . .
S1B C1B H1E 109.5 . .
H1C C1B H1E 109.5 . .
H1D C1B H1E 109.5 . .
S1B C2B H2C 109.5 . .
S1B C2B H2D 109.5 . .
H2C C2B H2D 109.5 . .
S1B C2B H2E 109.5 . .
H2C C2B H2E 109.5 . .
H2D C2B H2E 109.5 . .
S2B O2 Co1 158.9(2) . .
S2 O2 Co1 117.34(16) . .
O2 S2 C3 103.4(7) . .
O2 S2 C4 105.2(5) . .
C3 S2 C4 98.1(9) . .
S2 C3 H3 109.5 . .
S2 C3 H3A 109.5 . .
H3 C3 H3A 109.5 . .
S2 C3 H3B 109.5 . .
H3 C3 H3B 109.5 . .
H3A C3 H3B 109.5 . .
S2 C4 H4 109.5 . .
S2 C4 H4A 109.5 . .
H4 C4 H4A 109.5 . .
S2 C4 H4B 109.5 . .
H4 C4 H4B 109.5 . .
H4A C4 H4B 109.5 . .
O2 S2B C3B 98.8(7) . .
O2 S2B C4B 98.7(7) . .
C3B S2B C4B 103.2(13) . .
S2B C3B H3C 109.5 . .
S2B C3B H3D 109.5 . .
H3C C3B H3D 109.5 . .
S2B C3B H3E 109.5 . .
H3C C3B H3E 109.5 . .
H3D C3B H3E 109.5 . .
S2B C4B H4C 109.5 . .
S2B C4B H4D 109.5 . .
H4C C4B H4D 109.5 . .
S2B C4B H4E 109.5 . .
H4C C4B H4E 109.5 . .
H4D C4B H4E 109.5 . .
S3 O3 Co1 114.98(15) . .
S3B O3 Co1 166.1(2) . .
O3 S3 C5 102.3(5) . .
O3 S3 C6 105.4(5) . .
C5 S3 C6 91.9(6) . .
S3 C5 H5 109.5 . .
S3 C5 H5A 109.5 . .
H5 C5 H5A 109.5 . .
S3 C5 H5B 109.5 . .
H5 C5 H5B 109.5 . .
H5A C5 H5B 109.5 . .
S3 C6 H6 109.5 . .
S3 C6 H6A 109.5 . .
H6 C6 H6A 109.5 . .
S3 C6 H6B 109.5 . .
H6 C6 H6B 109.5 . .
H6A C6 H6B 109.5 . .
O3 S3B C5B 93.5(8) . .
O3 S3B C6B 94.5(6) . .
C5B S3B C6B 105.1(11) . .
S3B C6B H6C 109.5 . .
S3B C6B H6D 109.5 . .
H6C C6B H6D 109.5 . .
S3B C6B H6E 109.5 . .
H6C C6B H6E 109.5 . .
H6D C6B H6E 109.5 . .
S3B C5B H5C 109.5 . .
S3B C5B H5D 109.5 . .
H5C C5B H5D 109.5 . .
S3B C5B H5E 109.5 . .
H5C C5B H5E 109.5 . .
H5D C5B H5E 109.5 . .
C19 B1 C7 109.3(2) . .
C19 B1 C13 107.9(2) . .
C7 B1 C13 110.8(2) . .
C19 B1 C25 110.2(2) . .
C7 B1 C25 108.1(2) . .
C13 B1 C25 110.5(2) . .
C12 C7 C8 114.5(3) . .
C12 C7 B1 124.4(3) . .
C8 C7 B1 121.1(3) . .
C9 C8 C7 123.0(4) . .
C9 C8 H8 118.5 . .
C7 C8 H8 118.5 . .
C10 C9 C8 120.4(4) . .
C10 C9 H9 119.8 . .
C8 C9 H9 119.8 . .
C9 C10 C11 118.7(4) . .
C9 C10 H10 120.6 . .
C11 C10 H10 120.6 . .
C10 C11 C12 120.7(4) . .
C10 C11 H11 119.7 . .
C12 C11 H11 119.7 . .
C7 C12 C11 122.8(3) . .
C7 C12 H12 118.6 . .
C11 C12 H12 118.6 . .
C14 C13 C18 114.5(3) . .
C14 C13 B1 125.1(3) . .
C18 C13 B1 120.5(3) . .
C13 C14 C15 121.4(4) . .
C13 C14 H14 119.3 . .
C15 C14 H14 119.3 . .
C16 C15 C14 121.4(5) . .
C16 C15 H15 119.3 . .
C14 C15 H15 119.3 . .
C15 C16 C17 118.6(5) . .
C15 C16 H16 120.7 . .
C17 C16 H16 120.7 . .
C16 C17 C18 120.6(5) . .
C16 C17 H17 119.7 . .
C18 C17 H17 119.7 . .
C17 C18 C13 123.5(4) . .
C17 C18 H18 118.3 . .
C13 C18 H18 118.3 . .
C20 C19 C24 114.9(3) . .
C20 C19 B1 120.4(3) . .
C24 C19 B1 124.6(3) . .
C19 C20 C21 122.4(4) . .
C19 C20 H20 118.8 . .
C21 C20 H20 118.8 . .
C22 C21 C20 120.3(4) . .
C22 C21 H21 119.9 . .
C20 C21 H21 119.9 . .
C21 C22 C23 119.5(4) . .
C21 C22 H22 120.2 . .
C23 C22 H22 120.2 . .
C22 C23 C24 119.7(4) . .
C22 C23 H23 120.1 . .
C24 C23 H23 120.1 . .
C19 C24 C23 123.2(3) . .
C19 C24 H24 118.4 . .
C23 C24 H24 118.4 . .
C30 C25 C26 114.2(3) . .
C30 C25 B1 125.4(3) . .
C26 C25 B1 120.4(2) . .
C27 C26 C25 122.7(3) . .
C27 C26 H26 118.7 . .
C25 C26 H26 118.7 . .
C28 C27 C26 120.9(4) . .
C28 C27 H27 119.6 . .
C26 C27 H27 119.6 . .
C27 C28 C29 118.6(3) . .
C27 C28 H28 120.7 . .
C29 C28 H28 120.7 . .
C28 C29 C30 120.0(3) . .
C28 C29 H29 120.0 . .
C30 C29 H29 120.0 . .
C25 C30 C29 123.6(3) . .
C25 C30 H30 118.2 . .
C29 C30 H30 118.2 . .

loop_
_geom_bond_atom_site_label_1
_geom_bond_atom_site_label_2
_geom_bond_distance
_geom_bond_site_symmetry_2
Co1 O2 2.066(2) .
Co1 O2 2.066(2) 2_667
Co1 O3 2.069(2) 2_667
Co1 O3 2.069(2) .
Co1 O1 2.0790(18) 2_667
Co1 O1 2.0790(18) .
O1 S1B 1.327(11) .
O1 S1 1.558(3) .
S1 C1 1.748(9) .
S1 C2 1.763(8) .
C1 H1 0.9600 .
C1 H1A 0.9600 .
C1 H1B 0.9600 .
C2 H2 0.9600 .
C2 H2A 0.9600 .
C2 H2B 0.9600 .
S1B C1B 1.668(16) .
S1B C2B 1.758(16) .
C1B H1C 0.9600 .
C1B H1D 0.9600 .
C1B H1E 0.9600 .
C2B H2C 0.9600 .
C2B H2D 0.9600 .
C2B H2E 0.9600 .
O2 S2B 1.494(4) .
O2 S2 1.555(3) .
S2 C3 1.746(16) .
S2 C4 1.758(10) .
C3 H3 0.9600 .
C3 H3A 0.9600 .
C3 H3B 0.9600 .
C4 H4 0.9600 .
C4 H4A 0.9600 .
C4 H4B 0.9600 .
S2B C3B 1.77(2) .
S2B C4B 1.820(15) .
C3B H3C 0.9600 .
C3B H3D 0.9600 .
C3B H3E 0.9600 .
C4B H4C 0.9600 .
C4B H4D 0.9600 .
C4B H4E 0.9600 .
O3 S3 1.563(3) .
O3 S3B 1.573(4) .
S3 C5 1.701(11) .
S3 C6 1.739(9) .
C5 H5 0.9600 .
C5 H5A 0.9600 .
C5 H5B 0.9600 .
C6 H6 0.9600 .
C6 H6A 0.9600 .
C6 H6B 0.9600 .
S3B C5B 1.90(2) .
S3B C6B 1.95(2) .
C6B H6C 0.9600 .
C6B H6D 0.9600 .
C6B H6E 0.9600 .
C5B H5C 0.9600 .
C5B H5D 0.9600 .
C5B H5E 0.9600 .
B1 C19 1.642(4) .
B1 C7 1.644(4) .
B1 C13 1.644(4) .
B1 C25 1.649(4) .
C7 C12 1.375(4) .
C7 C8 1.396(4) .
C8 C9 1.388(5) .
C8 H8 0.9300 .
C9 C10 1.351(6) .
C9 H9 0.9300 .
C10 C11 1.363(5) .
C10 H10 0.9300 .
C11 C12 1.393(5) .
C11 H11 0.9300 .
C12 H12 0.9300 .
C13 C14 1.386(4) .
C13 C18 1.393(4) .
C14 C15 1.407(6) .
C14 H14 0.9300 .
C15 C16 1.338(8) .
C15 H15 0.9300 .
C16 C17 1.362(7) .
C16 H16 0.9300 .
C17 C18 1.367(5) .
C17 H17 0.9300 .
C18 H18 0.9300 .
C19 C20 1.381(4) .
C19 C24 1.394(4) .
C20 C21 1.404(5) .
C20 H20 0.9300 .
C21 C22 1.361(6) .
C21 H21 0.9300 .
C22 C23 1.360(6) .
C22 H22 0.9300 .
C23 C24 1.391(4) .
C23 H23 0.9300 .
C24 H24 0.9300 .
C25 C30 1.386(4) .
C25 C26 1.404(4) .
C26 C27 1.383(5) .
C26 H26 0.9300 .
C27 C28 1.368(5) .
C27 H27 0.9300 .
C28 C29 1.370(5) .
C28 H28 0.9300 .
C29 C30 1.391(5) .
C29 H29 0.9300 .
C30 H30 0.9300 .

loop_
_geom_torsion_atom_site_label_1
_geom_torsion_atom_site_label_2
_geom_torsion_atom_site_label_3
_geom_torsion_atom_site_label_4
_geom_torsion
Co1 O1 S1 C1 110.3(5)
Co1 O1 S1 C2 -151.3(5)
Co1 O1 S1B C1B -91(3)
Co1 O1 S1B C2B 65(3)
Co1 O2 S2 C3 -104.8(8)
Co1 O2 S2 C4 152.8(6)
Co1 O2 S2B C3B 89.9(10)
Co1 O2 S2B C4B -15.0(14)
Co1 O3 S3 C5 125.0(5)
Co1 O3 S3 C6 -139.6(4)
Co1 O3 S3B C5B -67.2(13)
Co1 O3 S3B C6B 38.3(11)
C19 B1 C7 C12 5.8(4)
C13 B1 C7 C12 -113.0(3)
C25 B1 C7 C12 125.9(3)
C19 B1 C7 C8 -173.4(3)
C13 B1 C7 C8 67.8(3)
C25 B1 C7 C8 -53.3(3)
C12 C7 C8 C9 2.0(5)
B1 C7 C8 C9 -178.8(3)
C7 C8 C9 C10 -1.6(6)
C8 C9 C10 C11 0.1(6)
C9 C10 C11 C12 0.9(5)
C8 C7 C12 C11 -1.0(4)
B1 C7 C12 C11 179.7(3)
C10 C11 C12 C7 -0.3(5)
C19 B1 C13 C14 -130.9(3)
C7 B1 C13 C14 -11.2(4)
C25 B1 C13 C14 108.6(3)
C19 B1 C13 C18 48.8(3)
C7 B1 C13 C18 168.5(3)
C25 B1 C13 C18 -71.8(3)
C18 C13 C14 C15 0.4(5)
B1 C13 C14 C15 -179.9(3)
C13 C14 C15 C16 -1.0(6)
C14 C15 C16 C17 1.0(7)
C15 C16 C17 C18 -0.4(7)
C16 C17 C18 C13 -0.2(6)
C14 C13 C18 C17 0.2(5)
B1 C13 C18 C17 -179.5(3)
C7 B1 C19 C20 -78.3(3)
C13 B1 C19 C20 42.3(3)
C25 B1 C19 C20 163.0(3)
C7 B1 C19 C24 97.4(3)
C13 B1 C19 C24 -142.0(3)
C25 B1 C19 C24 -21.3(4)
C24 C19 C20 C21 0.4(4)
B1 C19 C20 C21 176.5(3)
C19 C20 C21 C22 0.2(5)
C20 C21 C22 C23 -0.1(6)
C21 C22 C23 C24 -0.5(6)
C20 C19 C24 C23 -1.0(4)
B1 C19 C24 C23 -176.9(3)
C22 C23 C24 C19 1.1(5)
C19 B1 C25 C30 -100.5(3)
C7 B1 C25 C30 140.0(3)
C13 B1 C25 C30 18.6(4)
C19 B1 C25 C26 78.3(3)
C7 B1 C25 C26 -41.1(3)
C13 B1 C25 C26 -162.5(2)
C30 C25 C26 C27 0.9(4)
B1 C25 C26 C27 -178.1(3)
C25 C26 C27 C28 -1.0(5)
C26 C27 C28 C29 0.5(5)
C27 C28 C29 C30 0.0(5)
C26 C25 C30 C29 -0.4(4)
B1 C25 C30 C29 178.5(3)
C28 C29 C30 C25 0.0(5)
